data_7716925
loop_
_publ_author_name
'Wu, Ling-Jo'
'Kottalanka, Ravi Kumar'
'Chu, Yu-Ting'
'Lin, Zheng-Ian'
'Chang, Chun-Juei'
'Ding, Shangwu'
'Chen, Hsuan-Ying'
'Wu, Kuo-Hui'
'Chen, Chih-Kuang'

_publ_section_title
;
 A comparative study of titanium complexes bearing
 2-(arylideneamino)phenolates and 2-((arylimino)methyl)phenolates as
 catalysts for ring-opening polymerization of &#x3b5;-caprolactone and
 L-lactide.
;
_journal_issue 37
_journal_name_full 'Dalton transactions (Cambridge, England : 2003)'
_journal_page_first 15660
_journal_page_last 15673
_journal_paper_doi 10.1039/d4dt02282c
_journal_volume 53
_journal_year 2024
_chemical_formula_moiety 'C34 H38 N2 O6 Ti'
_chemical_formula_sum 'C34 H38 N2 O6 Ti'
_chemical_formula_weight 618.56
_space_group_crystal_system monoclinic
_space_group_IT_number 14
_space_group_name_Hall '-P 2ybc'
_space_group_name_H-M_alt 'P 1 21/c 1'
_atom_sites_solution_hydrogens geom
_audit_creation_date 2023-05-23
_audit_creation_method
;
Olex2 1.5
(compiled 2023.03.06 svn.rbb2c1857 for OlexSys, GUI svn.r6748)
;
_audit_update_record
;
2023-05-23 deposited with the CCDC.	2024-08-23 downloaded from the CCDC.
;
_cell_angle_alpha 90
_cell_angle_beta 104.270(2)
_cell_angle_gamma 90
_cell_formula_units_Z 4
_cell_length_a 11.8926(2)
_cell_length_b 14.8890(3)
_cell_length_c 18.5751(3)
_cell_measurement_reflns_used 39736
_cell_measurement_temperature 113(2)
_cell_measurement_theta_max 26.9680
_cell_measurement_theta_min 1.7800
_cell_volume 3187.59(10)
_computing_cell_refinement 'CrysAlisPro 1.171.41.56a (Rigaku OD, 2020)'
_computing_data_collection 'CrysAlisPro 1.171.41.56a (Rigaku OD, 2020)'
_computing_data_reduction 'CrysAlisPro 1.171.41.56a (Rigaku OD, 2020)'
_computing_molecular_graphics 'Olex2 1.5 (Dolomanov et al., 2009)'
_computing_publication_material 'Olex2 1.5 (Dolomanov et al., 2009)'
_computing_structure_refinement 'SHELXL 2018/3 (Sheldrick, 2015)'
_computing_structure_solution 'olex2.solve 1.5 (Bourhis et al., 2015)'
_diffrn_ambient_temperature 113(2)
_diffrn_detector_area_resol_mean 10.0000
_diffrn_measured_fraction_theta_full 0.998
_diffrn_measured_fraction_theta_max 0.998
_diffrn_measurement_details
;
List of Runs (angles in degrees, time in seconds):

  # Type    Start    End  Width  t~exp~   \w     \q     \k     \f   Frames
#--------------------------------------------------------------------------
  1  \w    -26.00 100.00   0.50   25.14    --   10.60  40.00 -97.00  252
  2  \w    -79.00  47.00   0.50   25.14    --   10.60 -40.00 108.00  252
  3  \w   -100.00  25.00   0.50   25.14    --  -10.90 -40.00 108.00  250
  4  \w    -47.00  78.00   0.50   25.14    --  -10.90  40.00 -97.00  250
  5  \w    -20.00 100.00   0.50   25.14    --   10.60  57.00  30.00  240
  6  \w    -79.00  41.00   0.50   25.14    --   10.60 -57.00   0.00  240
  7  \w    -79.00  48.00   0.50   25.14    --   10.60 -38.00 -90.00  254
  8  \w    -17.00 100.00   0.50   25.14    --   10.60  82.00   0.00  234
  9  \w    -79.00  48.00   0.50   25.14    --   10.60 -38.00   0.00  254
 10  \w    -20.00 100.00   0.50   25.14    --   10.60  57.00 -90.00  240
 11  \w    -79.00 -31.00   0.50   25.14    --   10.60 -82.00 -30.00   96
 12  \w    -79.00  38.00   0.50   25.14    --   10.60 -82.00 -90.00  234
 13  \w    -38.00  79.00   0.50   25.14    --  -10.90  82.00 120.00  234
 14  \w   -100.00  17.00   0.50   25.14    --  -10.90 -82.00  60.00  234
;
_diffrn_measurement_device 'four-circle diffractometer'
_diffrn_measurement_device_type 'XtaLAB Pro II AFC12 (RINC): Kappa single'
_diffrn_measurement_method '\w scans'
_diffrn_radiation_type MoK\a
_diffrn_radiation_wavelength 0.71073
_diffrn_reflns_av_R_equivalents 0.1077
_diffrn_reflns_av_unetI/netI 0.0354
_diffrn_reflns_Laue_measured_fraction_full 0.998
_diffrn_reflns_Laue_measured_fraction_max 0.998
_diffrn_reflns_limit_h_max 14
_diffrn_reflns_limit_h_min -14
_diffrn_reflns_limit_k_max 17
_diffrn_reflns_limit_k_min -17
_diffrn_reflns_limit_l_max 22
_diffrn_reflns_limit_l_min -21
_diffrn_reflns_number 79538
_diffrn_reflns_point_group_measured_fraction_full 0.998
_diffrn_reflns_point_group_measured_fraction_max 0.998
_diffrn_reflns_theta_full 24.998
_diffrn_reflns_theta_max 24.998
_diffrn_reflns_theta_min 2.235
_exptl_absorpt_coefficient_mu 0.315
_exptl_absorpt_correction_T_max 1.00000
_exptl_absorpt_correction_T_min 0.52760
_exptl_absorpt_correction_type multi-scan
_exptl_absorpt_process_details
;
CrysAlisPro 1.171.41.56a (Rigaku Oxford Diffraction, 2020)
Empirical absorption correction using spherical harmonics,
 implemented in SCALE3 ABSPACK scaling algorithm.
;
_exptl_crystal_colour yellow
_exptl_crystal_colour_primary yellow
_exptl_crystal_density_diffrn 1.289
_exptl_crystal_description block
_exptl_crystal_F_000 1304
_exptl_crystal_size_max 0.2
_exptl_crystal_size_mid 0.2
_exptl_crystal_size_min 0.2
_refine_diff_density_max 0.424
_refine_diff_density_min -0.391
_refine_diff_density_rms 0.050
_refine_ls_extinction_method none
_refine_ls_goodness_of_fit_ref 1.051
_refine_ls_hydrogen_treatment constr
_refine_ls_matrix_type full
_refine_ls_number_parameters 454
_refine_ls_number_reflns 5595
_refine_ls_number_restraints 1488
_refine_ls_restrained_S_all 1.018
_refine_ls_R_factor_all 0.0508
_refine_ls_R_factor_gt 0.0419
_refine_ls_shift/su_max 0.001
_refine_ls_shift/su_mean 0.000
_refine_ls_structure_factor_coef Fsqd
_refine_ls_weighting_details 'w=1/[\s^2^(Fo^2^)+(0.0618P)^2^+1.4263P] where P=(Fo^2^+2Fc^2^)/3'
_refine_ls_weighting_scheme calc
_refine_ls_wR_factor_gt 0.1150
_refine_ls_wR_factor_ref 0.1206
_reflns_Friedel_coverage 0.000
_reflns_number_gt 4692
_reflns_number_total 5595
_reflns_threshold_expression 'I > 2\s(I)'
_cod_data_source_file d4dt02282c2.cif
_cod_data_source_block k11007-hyc-l
_cod_depositor_comments 'Adding full bibliography for 7716924--7716925.cif.'
_cod_database_code 7716925
_shelx_shelxl_version_number 2018/3
_shelx_space_group_comment
;
The symmetry employed for this shelxl refinement is uniquely defined
by the following loop, which should always be used as a source of
symmetry information in preference to the above space-group names.
They are only intended as comments.
;
_olex2_refinement_description
;
1. Fixed Uiso
 At 1.2 times of:
  All C(H) groups
 At 1.5 times of:
  All C(H,H,H) groups
2. Restrained distances
 O5-C29 \\sim O5-C29A
 with sigma of 0.02
 C29-C30 \\sim C29A-C30A
 with sigma of 0.02
 C29-C31 \\sim C29A-C31A
 with sigma of 0.02
 O5-C30 \\sim O5-C30A
 with sigma of 0.04
 O5-C31 \\sim O5-C31A
 with sigma of 0.04
 C30-C31 \\sim C30A-C31A
 with sigma of 0.04
 O6-C32 \\sim O6-C32A
 with sigma of 0.02
 C32-C33 \\sim C32A-C33A
 with sigma of 0.02
 C32-C34 \\sim C32A-C34A
 with sigma of 0.02
 O6-C33 \\sim O6-C33A
 with sigma of 0.04
 O6-C34 \\sim O6-C34A
 with sigma of 0.04
 C33-C34 \\sim C33A-C34A
 with sigma of 0.04
3. Uiso/Uaniso restraints and constraints
C1 \\sim C2 \\sim C3 \\sim C4 \\sim C5 \\sim C6 \\sim C7 \\sim C8 \\sim C9
\\sim C10 \\sim C11 \\sim C12 \\sim C13 \\sim C14 \\sim C15 \\sim C16 \\sim C17
\\sim C18 \\sim C19 \\sim C20 \\sim C21 \\sim C22 \\sim C23 \\sim C24 \\sim C25
\\sim C26 \\sim C27 \\sim C28 \\sim C29 \\sim C29A \\sim C30 \\sim C30A \\sim
C31 \\sim C31A \\sim C32 \\sim C32A \\sim C33 \\sim C33A \\sim C34 \\sim C34A
\\sim N1 \\sim N2 \\sim O1 \\sim O2 \\sim O3 \\sim O4 \\sim O5 \\sim O6 \\sim
Ti1: within 3.8A with sigma of 0.01 and sigma for terminal atoms of 0.02 within
3.8A
4. Others
 Sof(C29A)=Sof(H29A)=Sof(C30A)=Sof(H30D)=Sof(H30E)=Sof(H30F)=Sof(C31A)=
 Sof(H31D)=Sof(H31E)=Sof(H31F)=1-FVAR(1)
 Sof(C29)=Sof(H29)=Sof(C30)=Sof(H30A)=Sof(H30B)=Sof(H30C)=Sof(C31)=Sof(H31A)=
 Sof(H31B)=Sof(H31C)=FVAR(1)
 Sof(C32A)=Sof(H32A)=Sof(C33A)=Sof(H33D)=Sof(H33E)=Sof(H33F)=Sof(C34A)=
 Sof(H34D)=Sof(H34E)=Sof(H34F)=1-FVAR(2)
 Sof(C32)=Sof(H32)=Sof(C33)=Sof(H33A)=Sof(H33B)=Sof(H33C)=Sof(C34)=Sof(H34A)=
 Sof(H34B)=Sof(H34C)=FVAR(2)
5.a Ternary CH refined with riding coordinates:
 C29(H29), C29A(H29A), C32(H32), C32A(H32A)
5.b Aromatic/amide H refined with riding coordinates:
 C2(H2), C3(H3), C4(H4), C5(H5), C7(H7), C9(H9), C10(H10), C12(H12), C13(H13),
 C16(H16), C17(H17), C18(H18), C19(H19), C21(H21), C23(H23), C24(H24), C26(H26),
  C27(H27)
5.c Idealised Me refined as rotating group:
 C14(H14A,H14B,H14C), C28(H28A,H28B,H28C), C30(H30A,H30B,H30C), C30A(H30D,H30E,
 H30F), C31(H31A,H31B,H31C), C31A(H31D,H31E,H31F), C33(H33A,H33B,H33C),
 C33A(H33D,H33E,H33F), C34(H34A,H34B,H34C), C34A(H34D,H34E,H34F)
;
_olex2_submission_special_instructions 'No special instructions were received'
_oxdiff_exptl_absorpt_empirical_details
;
Empirical correction (ABSPACK) includes:
- Absorption correction using spherical harmonics
- Frame scaling
;

loop_
_space_group_symop_operation_xyz
'x, y, z'
'-x, y+1/2, -z+1/2'
'-x, -y, -z'
'x, -y-1/2, z-1/2'

loop_
_atom_site_label
_atom_site_type_symbol
_atom_site_fract_x
_atom_site_fract_y
_atom_site_fract_z
_atom_site_U_iso_or_equiv
_atom_site_adp_type
_atom_site_occupancy
_atom_site_site_symmetry_order
_atom_site_calc_flag
_atom_site_refinement_flags_posn
_atom_site_refinement_flags_adp
_atom_site_refinement_flags_occupancy
_atom_site_disorder_assembly
_atom_site_disorder_group
Ti1 Ti 0.75809(3) 0.53710(3) 0.75639(2) 0.03149(13) Uani 1 1 d . U . . .
O1 O 0.63910(11) 0.57407(10) 0.80234(7) 0.0345(3) Uani 1 1 d . U . . .
O2 O 0.92183(13) 0.56544(12) 0.41958(9) 0.0465(4) Uani 1 1 d . U . . .
O3 O 0.81459(11) 0.47867(9) 0.68191(7) 0.0333(3) Uani 1 1 d . U . . .
O4 O 0.41086(14) 0.38288(11) 1.00202(9) 0.0475(4) Uani 1 1 d . U . . .
O5 O 0.84106(13) 0.63867(11) 0.75928(8) 0.0447(4) Uani 1 1 d D U . . .
O6 O 0.83828(12) 0.47580(10) 0.83633(8) 0.0397(4) Uani 1 1 d D U . . .
N1 N 0.60840(13) 0.59757(11) 0.65841(9) 0.0312(4) Uani 1 1 d . U . . .
N2 N 0.63278(13) 0.40375(11) 0.71568(9) 0.0327(4) Uani 1 1 d . U . . .
C1 C 0.53286(17) 0.60062(13) 0.76581(11) 0.0331(4) Uani 1 1 d . U . . .
C2 C 0.44538(18) 0.61387(15) 0.80249(12) 0.0382(5) Uani 1 1 d . U . . .
H2 H 0.459256 0.601539 0.854118 0.046 Uiso 1 1 calc R U . . .
C3 C 0.33840(18) 0.64500(15) 0.76358(13) 0.0413(5) Uani 1 1 d . U . . .
H3 H 0.278453 0.653805 0.788502 0.050 Uiso 1 1 calc R U . . .
C4 C 0.31780(18) 0.66353(15) 0.68818(13) 0.0425(5) Uani 1 1 d . U . . .
H4 H 0.244464 0.686197 0.661947 0.051 Uiso 1 1 calc R U . . .
C5 C 0.40369(18) 0.64908(15) 0.65129(12) 0.0390(5) Uani 1 1 d . U . . .
H5 H 0.389380 0.662199 0.599772 0.047 Uiso 1 1 calc R U . . .
C6 C 0.51117(16) 0.61539(13) 0.68915(11) 0.0320(4) Uani 1 1 d . U . . .
C7 C 0.59288(17) 0.60173(14) 0.58727(11) 0.0343(4) Uani 1 1 d . U . . .
H7 H 0.515176 0.609810 0.559228 0.041 Uiso 1 1 calc R U . . .
C8 C 0.68026(17) 0.59550(14) 0.54512(11) 0.0336(4) Uani 1 1 d . U . . .
C9 C 0.64356(17) 0.56991(14) 0.47073(11) 0.0361(5) Uani 1 1 d . U . . .
H9 H 0.563255 0.559770 0.449882 0.043 Uiso 1 1 calc R U . . .
C10 C 0.72034(18) 0.55889(15) 0.42651(12) 0.0388(5) Uani 1 1 d . U . . .
H10 H 0.693744 0.539723 0.376409 0.047 Uiso 1 1 calc R U . . .
C11 C 0.83697(18) 0.57632(15) 0.45657(12) 0.0383(5) Uani 1 1 d . U . . .
C12 C 0.87464(18) 0.60747(15) 0.52937(12) 0.0385(5) Uani 1 1 d . U . . .
H12 H 0.953958 0.622684 0.548558 0.046 Uiso 1 1 calc R U . . .
C13 C 0.79822(18) 0.61636(14) 0.57359(12) 0.0366(5) Uani 1 1 d . U . . .
H13 H 0.825014 0.636603 0.623386 0.044 Uiso 1 1 calc R U . . .
C14 C 0.8894(2) 0.5322(2) 0.34509(14) 0.0559(7) Uani 1 1 d . U . . .
H14A H 0.838313 0.575635 0.313299 0.084 Uiso 1 1 calc R U . . .
H14B H 0.848618 0.474832 0.344135 0.084 Uiso 1 1 calc R U . . .
H14C H 0.959202 0.523222 0.326802 0.084 Uiso 1 1 calc R U . . .
C15 C 0.76328(16) 0.41171(13) 0.63777(11) 0.0323(4) Uani 1 1 d . U . . .
C16 C 0.80877(18) 0.38166(14) 0.57942(11) 0.0365(5) Uani 1 1 d . U . . .
H16 H 0.876284 0.409038 0.570601 0.044 Uiso 1 1 calc R U . . .
C17 C 0.75549(19) 0.31235(15) 0.53483(12) 0.0401(5) Uani 1 1 d . U . . .
H17 H 0.787228 0.291147 0.495806 0.048 Uiso 1 1 calc R U . . .
C18 C 0.6564(2) 0.27359(15) 0.54654(12) 0.0428(5) Uani 1 1 d . U . . .
H18 H 0.619596 0.226411 0.514950 0.051 Uiso 1 1 calc R U . . .
C19 C 0.60973(19) 0.30250(14) 0.60373(11) 0.0383(5) Uani 1 1 d . U . . .
H19 H 0.541102 0.275366 0.611057 0.046 Uiso 1 1 calc R U . . .
C20 C 0.66348(17) 0.37172(13) 0.65090(11) 0.0317(4) Uani 1 1 d . U . . .
C21 C 0.54615(18) 0.36643(14) 0.73386(12) 0.0370(5) Uani 1 1 d . U . . .
H21 H 0.499821 0.327820 0.697707 0.044 Uiso 1 1 calc R U . . .
C22 C 0.51029(17) 0.37607(14) 0.80309(12) 0.0348(4) Uani 1 1 d . U . . .
C23 C 0.58131(18) 0.41150(14) 0.86825(12) 0.0376(5) Uani 1 1 d . U . . .
H23 H 0.655839 0.434362 0.868132 0.045 Uiso 1 1 calc R U . . .
C24 C 0.54396(19) 0.41337(14) 0.93205(12) 0.0395(5) Uani 1 1 d . U . . .
H24 H 0.592528 0.438458 0.975812 0.047 Uiso 1 1 calc R U . . .
C25 C 0.43531(19) 0.37896(14) 0.93406(12) 0.0380(5) Uani 1 1 d . U . . .
C26 C 0.36434(18) 0.34171(15) 0.87082(12) 0.0414(5) Uani 1 1 d . U . . .
H26 H 0.290655 0.317687 0.871610 0.050 Uiso 1 1 calc R U . . .
C27 C 0.40305(18) 0.34013(15) 0.80594(12) 0.0404(5) Uani 1 1 d . U . . .
H27 H 0.355206 0.313887 0.762441 0.049 Uiso 1 1 calc R U . . .
C28 C 0.3001(2) 0.3535(2) 1.00889(15) 0.0598(7) Uani 1 1 d . U . . .
H28A H 0.239281 0.386904 0.973956 0.090 Uiso 1 1 calc R U . . .
H28B H 0.293426 0.364209 1.059721 0.090 Uiso 1 1 calc R U . . .
H28C H 0.291409 0.289186 0.997719 0.090 Uiso 1 1 calc R U . . .
C29 C 0.9207(3) 0.7025(3) 0.7988(2) 0.0424(9) Uani 0.782(7) 1 d D U P A 1
H29 H 0.906668 0.762737 0.774465 0.051 Uiso 0.782(7) 1 calc R U P A 1
C29A C 0.9435(9) 0.6619(10) 0.8223(7) 0.048(2) Uani 0.218(7) 1 d D U P A 2
H29A H 0.975672 0.611615 0.856890 0.057 Uiso 0.218(7) 1 calc R U P A 2
C30 C 1.0442(4) 0.6684(4) 0.8000(4) 0.0771(17) Uani 0.782(7) 1 d D U P A 1
H30A H 1.101775 0.707633 0.831906 0.116 Uiso 0.782(7) 1 calc R U P A 1
H30B H 1.055272 0.669111 0.749489 0.116 Uiso 0.782(7) 1 calc R U P A 1
H30C H 1.053640 0.606990 0.819533 0.116 Uiso 0.782(7) 1 calc R U P A 1
C30A C 0.9013(15) 0.7418(11) 0.8568(10) 0.061(3) Uani 0.218(7) 1 d D U P A 2
H30D H 0.961766 0.761671 0.899808 0.091 Uiso 0.218(7) 1 calc R U P A 2
H30E H 0.831459 0.725404 0.872907 0.091 Uiso 0.218(7) 1 calc R U P A 2
H30F H 0.882866 0.790499 0.820334 0.091 Uiso 0.218(7) 1 calc R U P A 2
C31 C 0.9096(4) 0.7072(3) 0.8775(2) 0.0552(11) Uani 0.782(7) 1 d D U P A 1
H31A H 0.830925 0.726307 0.877818 0.083 Uiso 0.782(7) 1 calc R U P A 1
H31B H 0.965841 0.750487 0.905356 0.083 Uiso 0.782(7) 1 calc R U P A 1
H31C H 0.924899 0.647803 0.900586 0.083 Uiso 0.782(7) 1 calc R U P A 1
C31A C 1.0258(17) 0.6995(14) 0.7751(11) 0.066(4) Uani 0.218(7) 1 d D U P A 2
H31D H 1.097307 0.722219 0.808377 0.098 Uiso 0.218(7) 1 calc R U P A 2
H31E H 0.986725 0.748478 0.743264 0.098 Uiso 0.218(7) 1 calc R U P A 2
H31F H 1.044826 0.651419 0.744045 0.098 Uiso 0.218(7) 1 calc R U P A 2
C32 C 0.8966(4) 0.3919(3) 0.8541(2) 0.0544(11) Uani 0.747(9) 1 d D U P B 1
H32 H 0.851639 0.339947 0.827413 0.065 Uiso 0.747(9) 1 calc R U P B 1
C32A C 0.9269(11) 0.4195(9) 0.8717(8) 0.054(2) Uani 0.253(9) 1 d D U P B 2
H32A H 0.992735 0.457704 0.899190 0.065 Uiso 0.253(9) 1 calc R U P B 2
C33 C 1.0175(5) 0.4022(6) 0.8384(3) 0.0923(19) Uani 0.747(9) 1 d D U P B 1
H33A H 1.008837 0.411772 0.785131 0.138 Uiso 0.747(9) 1 calc R U P B 1
H33B H 1.063023 0.347659 0.854109 0.138 Uiso 0.747(9) 1 calc R U P B 1
H33C H 1.057527 0.453852 0.866111 0.138 Uiso 0.747(9) 1 calc R U P B 1
C33A C 0.8976(19) 0.3545(12) 0.9257(11) 0.064(3) Uani 0.253(9) 1 d D U P B 2
H33D H 0.954444 0.305522 0.934821 0.096 Uiso 0.253(9) 1 calc R U P B 2
H33E H 0.819907 0.329886 0.905073 0.096 Uiso 0.253(9) 1 calc R U P B 2
H33F H 0.899323 0.385436 0.972486 0.096 Uiso 0.253(9) 1 calc R U P B 2
C34 C 0.9190(6) 0.3851(5) 0.9400(3) 0.081(2) Uani 0.747(9) 1 d D U P B 1
H34A H 0.844820 0.386330 0.954036 0.121 Uiso 0.747(9) 1 calc R U P B 1
H34B H 0.966929 0.435901 0.963151 0.121 Uiso 0.747(9) 1 calc R U P B 1
H34C H 0.959510 0.328748 0.957037 0.121 Uiso 0.747(9) 1 calc R U P B 1
C34A C 0.9712(13) 0.3594(9) 0.8237(7) 0.057(3) Uani 0.253(9) 1 d D U P B 2
H34D H 1.015619 0.311026 0.853461 0.086 Uiso 0.253(9) 1 calc R U P B 2
H34E H 1.021638 0.392942 0.798757 0.086 Uiso 0.253(9) 1 calc R U P B 2
H34F H 0.906184 0.333677 0.786370 0.086 Uiso 0.253(9) 1 calc R U P B 2

loop_
_atom_site_aniso_label
_atom_site_aniso_U_11
_atom_site_aniso_U_22
_atom_site_aniso_U_33
_atom_site_aniso_U_23
_atom_site_aniso_U_13
_atom_site_aniso_U_12
Ti1 0.0272(2) 0.0377(2) 0.0272(2) -0.00383(15) 0.00231(15) -0.00142(14)
O1 0.0326(7) 0.0388(8) 0.0305(7) -0.0029(6) 0.0049(6) 0.0017(6)
O2 0.0394(8) 0.0619(10) 0.0406(9) -0.0068(7) 0.0141(7) -0.0046(7)
O3 0.0282(7) 0.0387(7) 0.0306(7) -0.0044(6) 0.0028(6) -0.0029(6)
O4 0.0536(9) 0.0504(9) 0.0418(9) -0.0005(7) 0.0176(7) -0.0060(7)
O5 0.0411(8) 0.0501(9) 0.0408(8) -0.0129(7) 0.0061(7) -0.0151(7)
O6 0.0333(7) 0.0496(9) 0.0321(8) -0.0006(6) 0.0000(6) 0.0037(6)
N1 0.0304(8) 0.0305(8) 0.0317(9) -0.0015(7) 0.0057(7) -0.0018(7)
N2 0.0291(8) 0.0350(9) 0.0312(8) 0.0027(7) 0.0020(7) 0.0017(7)
C1 0.0320(9) 0.0299(10) 0.0354(10) -0.0037(8) 0.0045(8) -0.0010(8)
C2 0.0392(11) 0.0401(11) 0.0357(11) -0.0041(9) 0.0102(9) 0.0013(9)
C3 0.0360(11) 0.0431(12) 0.0473(13) -0.0085(10) 0.0149(9) -0.0001(9)
C4 0.0317(10) 0.0471(13) 0.0458(13) -0.0049(10) 0.0040(9) 0.0042(9)
C5 0.0359(10) 0.0440(12) 0.0355(11) 0.0002(9) 0.0057(9) 0.0018(9)
C6 0.0308(9) 0.0314(10) 0.0332(10) -0.0028(8) 0.0069(8) -0.0019(8)
C7 0.0326(9) 0.0352(10) 0.0325(10) 0.0002(8) 0.0033(8) -0.0015(8)
C8 0.0338(10) 0.0336(10) 0.0324(10) 0.0035(8) 0.0064(8) 0.0000(8)
C9 0.0320(10) 0.0396(11) 0.0345(11) 0.0024(9) 0.0041(8) -0.0001(9)
C10 0.0392(11) 0.0436(12) 0.0324(11) -0.0006(9) 0.0065(9) -0.0014(9)
C11 0.0378(10) 0.0415(12) 0.0371(11) 0.0027(9) 0.0119(9) -0.0007(9)
C12 0.0344(10) 0.0412(11) 0.0390(11) 0.0014(9) 0.0071(9) -0.0047(9)
C13 0.0387(10) 0.0371(11) 0.0325(10) 0.0002(8) 0.0063(8) -0.0059(9)
C14 0.0500(14) 0.0769(18) 0.0451(14) -0.0133(13) 0.0197(12) -0.0063(12)
C15 0.0300(9) 0.0335(10) 0.0288(10) 0.0005(8) -0.0014(8) 0.0036(8)
C16 0.0337(10) 0.0420(11) 0.0312(10) 0.0018(9) 0.0028(8) 0.0066(9)
C17 0.0466(12) 0.0414(12) 0.0288(10) -0.0013(9) 0.0029(9) 0.0106(10)
C18 0.0547(13) 0.0367(11) 0.0318(11) -0.0034(9) 0.0011(10) 0.0002(10)
C19 0.0427(11) 0.0352(11) 0.0330(11) 0.0020(9) 0.0017(9) -0.0057(9)
C20 0.0337(9) 0.0311(10) 0.0266(9) 0.0021(8) 0.0002(8) 0.0031(8)
C21 0.0333(10) 0.0353(11) 0.0398(11) -0.0034(9) 0.0037(8) -0.0008(8)
C22 0.0325(10) 0.0327(10) 0.0377(11) 0.0011(8) 0.0059(8) 0.0030(8)
C23 0.0360(10) 0.0352(10) 0.0395(11) 0.0071(9) 0.0053(9) -0.0009(8)
C24 0.0432(11) 0.0358(11) 0.0366(11) 0.0043(9) 0.0044(9) -0.0016(9)
C25 0.0442(11) 0.0342(11) 0.0359(11) 0.0047(9) 0.0105(9) 0.0043(9)
C26 0.0352(10) 0.0441(12) 0.0459(12) -0.0024(10) 0.0117(9) -0.0026(9)
C27 0.0349(10) 0.0427(12) 0.0419(12) -0.0041(10) 0.0060(9) -0.0024(9)
C28 0.0612(16) 0.0699(17) 0.0560(16) -0.0107(14) 0.0287(13) -0.0106(14)
C29 0.0394(16) 0.0396(18) 0.0482(19) -0.0106(15) 0.0104(13) -0.0096(14)
C29A 0.036(3) 0.048(4) 0.050(4) -0.008(3) -0.005(3) -0.005(3)
C30 0.040(2) 0.094(4) 0.096(4) -0.042(3) 0.016(2) -0.012(2)
C30A 0.051(5) 0.065(7) 0.063(7) -0.019(6) 0.007(6) 0.000(6)
C31 0.069(2) 0.049(2) 0.044(2) -0.0100(17) 0.0065(18) -0.015(2)
C31A 0.049(6) 0.079(8) 0.069(7) -0.012(6) 0.014(6) -0.013(6)
C32 0.047(2) 0.045(2) 0.054(2) -0.0089(16) -0.0208(16) -0.0003(16)
C32A 0.042(4) 0.057(4) 0.053(4) 0.002(4) -0.006(3) 0.007(3)
C33 0.076(3) 0.130(5) 0.072(3) 0.031(3) 0.021(3) 0.052(3)
C33A 0.060(6) 0.057(6) 0.069(6) 0.024(5) 0.004(5) -0.003(5)
C34 0.066(4) 0.093(5) 0.079(4) 0.044(3) 0.013(3) 0.011(3)
C34A 0.056(5) 0.052(5) 0.057(5) -0.008(4) 0.003(4) 0.021(4)

loop_
_atom_type_symbol
_atom_type_description
_atom_type_scat_dispersion_real
_atom_type_scat_dispersion_imag
_atom_type_scat_source
C C 0.0033 0.0016 'International Tables Vol C Tables 4.2.6.8 and 6.1.1.4'
H H 0.0000 0.0000 'International Tables Vol C Tables 4.2.6.8 and 6.1.1.4'
N N 0.0061 0.0033 'International Tables Vol C Tables 4.2.6.8 and 6.1.1.4'
O O 0.0106 0.0060 'International Tables Vol C Tables 4.2.6.8 and 6.1.1.4'
Ti Ti 0.2776 0.4457 'International Tables Vol C Tables 4.2.6.8 and 6.1.1.4'

loop_
_geom_angle_atom_site_label_1
_geom_angle_atom_site_label_2
_geom_angle_atom_site_label_3
_geom_angle
_geom_angle_site_symmetry_1
_geom_angle_site_symmetry_3
_geom_angle_publ_flag
O1 Ti1 N1 74.68(6) . . ?
O1 Ti1 N2 84.91(6) . . ?
O3 Ti1 O1 153.80(6) . . ?
O3 Ti1 N1 87.04(6) . . ?
O3 Ti1 N2 72.82(6) . . ?
O5 Ti1 O1 101.90(7) . . ?
O5 Ti1 O3 96.73(7) . . ?
O5 Ti1 O6 103.07(7) . . ?
O5 Ti1 N1 90.36(6) . . ?
O5 Ti1 N2 164.50(6) . . ?
O6 Ti1 O1 94.46(6) . . ?
O6 Ti1 O3 99.12(6) . . ?
O6 Ti1 N1 164.37(6) . . ?
O6 Ti1 N2 90.11(6) . . ?
N1 Ti1 N2 77.92(5) . . ?
C1 O1 Ti1 124.81(13) . . ?
C11 O2 C14 118.19(17) . . ?
C15 O3 Ti1 126.85(12) . . ?
C25 O4 C28 118.87(19) . . ?
C29 O5 Ti1 150.8(2) . . ?
C29A O5 Ti1 123.3(6) . . ?
C32 O6 Ti1 139.6(2) . . ?
C32A O6 Ti1 152.4(5) . . ?
C6 N1 Ti1 106.80(12) . . ?
C7 N1 Ti1 133.70(13) . . ?
C7 N1 C6 118.23(17) . . ?
C20 N2 Ti1 105.39(12) . . ?
C21 N2 Ti1 136.37(14) . . ?
C21 N2 C20 117.78(18) . . ?
O1 C1 C2 121.34(19) . . ?
O1 C1 C6 118.44(17) . . ?
C2 C1 C6 120.21(18) . . ?
C1 C2 H2 120.1 . . ?
C3 C2 C1 119.7(2) . . ?
C3 C2 H2 120.1 . . ?
C2 C3 H3 119.8 . . ?
C2 C3 C4 120.4(2) . . ?
C4 C3 H3 119.8 . . ?
C3 C4 H4 119.9 . . ?
C5 C4 C3 120.1(2) . . ?
C5 C4 H4 119.9 . . ?
C4 C5 H5 119.8 . . ?
C4 C5 C6 120.4(2) . . ?
C6 C5 H5 119.8 . . ?
C1 C6 N1 114.27(17) . . ?
C5 C6 N1 126.54(19) . . ?
C5 C6 C1 119.10(18) . . ?
N1 C7 H7 116.2 . . ?
N1 C7 C8 127.55(18) . . ?
C8 C7 H7 116.2 . . ?
C9 C8 C7 117.47(18) . . ?
C9 C8 C13 118.17(18) . . ?
C13 C8 C7 124.33(19) . . ?
C8 C9 H9 119.0 . . ?
C10 C9 C8 122.03(19) . . ?
C10 C9 H9 119.0 . . ?
C9 C10 H10 120.6 . . ?
C9 C10 C11 118.8(2) . . ?
C11 C10 H10 120.6 . . ?
O2 C11 C10 124.5(2) . . ?
O2 C11 C12 115.30(18) . . ?
C10 C11 C12 120.20(19) . . ?
C11 C12 H12 119.7 . . ?
C13 C12 C11 120.7(2) . . ?
C13 C12 H12 119.7 . . ?
C8 C13 H13 120.0 . . ?
C12 C13 C8 120.0(2) . . ?
C12 C13 H13 120.0 . . ?
O2 C14 H14A 109.5 . . ?
O2 C14 H14B 109.5 . . ?
O2 C14 H14C 109.5 . . ?
H14A C14 H14B 109.5 . . ?
H14A C14 H14C 109.5 . . ?
H14B C14 H14C 109.5 . . ?
O3 C15 C16 120.51(18) . . ?
O3 C15 C20 119.17(18) . . ?
C16 C15 C20 120.31(19) . . ?
C15 C16 H16 120.1 . . ?
C17 C16 C15 119.8(2) . . ?
C17 C16 H16 120.1 . . ?
C16 C17 H17 119.9 . . ?
C16 C17 C18 120.3(2) . . ?
C18 C17 H17 119.9 . . ?
C17 C18 H18 119.6 . . ?
C17 C18 C19 120.8(2) . . ?
C19 C18 H18 119.6 . . ?
C18 C19 H19 119.9 . . ?
C18 C19 C20 120.1(2) . . ?
C20 C19 H19 119.9 . . ?
C15 C20 N2 114.17(17) . . ?
C19 C20 N2 127.06(19) . . ?
C19 C20 C15 118.63(19) . . ?
N2 C21 H21 116.0 . . ?
N2 C21 C22 128.02(19) . . ?
C22 C21 H21 116.0 . . ?
C23 C22 C21 123.73(19) . . ?
C27 C22 C21 117.65(19) . . ?
C27 C22 C23 118.3(2) . . ?
C22 C23 H23 119.9 . . ?
C24 C23 C22 120.2(2) . . ?
C24 C23 H23 119.9 . . ?
C23 C24 H24 119.5 . . ?
C23 C24 C25 121.1(2) . . ?
C25 C24 H24 119.5 . . ?
O4 C25 C24 114.70(19) . . ?
O4 C25 C26 125.4(2) . . ?
C26 C25 C24 119.9(2) . . ?
C25 C26 H26 120.7 . . ?
C25 C26 C27 118.7(2) . . ?
C27 C26 H26 120.7 . . ?
C22 C27 H27 119.1 . . ?
C26 C27 C22 121.8(2) . . ?
C26 C27 H27 119.1 . . ?
O4 C28 H28A 109.5 . . ?
O4 C28 H28B 109.5 . . ?
O4 C28 H28C 109.5 . . ?
H28A C28 H28B 109.5 . . ?
H28A C28 H28C 109.5 . . ?
H28B C28 H28C 109.5 . . ?
O5 C29 H29 110.7 . . ?
O5 C29 C30 107.4(3) . . ?
O5 C29 C31 109.2(3) . . ?
C30 C29 H29 110.7 . . ?
C31 C29 H29 110.7 . . ?
C31 C29 C30 108.1(5) . . ?
O5 C29A H29A 115.8 . . ?
O5 C29A C31A 98.3(11) . . ?
C30A C29A O5 102.9(11) . . ?
C30A C29A H29A 115.8 . . ?
C30A C29A C31A 106.1(15) . . ?
C31A C29A H29A 115.8 . . ?
C29 C30 H30A 109.5 . . ?
C29 C30 H30B 109.5 . . ?
C29 C30 H30C 109.5 . . ?
H30A C30 H30B 109.5 . . ?
H30A C30 H30C 109.5 . . ?
H30B C30 H30C 109.5 . . ?
C29A C30A H30D 109.5 . . ?
C29A C30A H30E 109.5 . . ?
C29A C30A H30F 109.5 . . ?
H30D C30A H30E 109.5 . . ?
H30D C30A H30F 109.5 . . ?
H30E C30A H30F 109.5 . . ?
C29 C31 H31A 109.5 . . ?
C29 C31 H31B 109.5 . . ?
C29 C31 H31C 109.5 . . ?
H31A C31 H31B 109.5 . . ?
H31A C31 H31C 109.5 . . ?
H31B C31 H31C 109.5 . . ?
C29A C31A H31D 109.5 . . ?
C29A C31A H31E 109.5 . . ?
C29A C31A H31F 109.5 . . ?
H31D C31A H31E 109.5 . . ?
H31D C31A H31F 109.5 . . ?
H31E C31A H31F 109.5 . . ?
O6 C32 H32 113.1 . . ?
O6 C32 C33 107.0(4) . . ?
O6 C32 C34 104.2(4) . . ?
C33 C32 H32 113.1 . . ?
C33 C32 C34 105.5(5) . . ?
C34 C32 H32 113.1 . . ?
O6 C32A H32A 107.9 . . ?
O6 C32A C33A 115.8(13) . . ?
O6 C32A C34A 115.6(11) . . ?
C33A C32A H32A 107.9 . . ?
C34A C32A H32A 107.9 . . ?
C34A C32A C33A 101.1(14) . . ?
C32 C33 H33A 109.5 . . ?
C32 C33 H33B 109.5 . . ?
C32 C33 H33C 109.5 . . ?
H33A C33 H33B 109.5 . . ?
H33A C33 H33C 109.5 . . ?
H33B C33 H33C 109.5 . . ?
C32A C33A H33D 109.5 . . ?
C32A C33A H33E 109.5 . . ?
C32A C33A H33F 109.5 . . ?
H33D C33A H33E 109.5 . . ?
H33D C33A H33F 109.5 . . ?
H33E C33A H33F 109.5 . . ?
C32 C34 H34A 109.5 . . ?
C32 C34 H34B 109.5 . . ?
C32 C34 H34C 109.5 . . ?
H34A C34 H34B 109.5 . . ?
H34A C34 H34C 109.5 . . ?
H34B C34 H34C 109.5 . . ?
C32A C34A H34D 109.5 . . ?
C32A C34A H34E 109.5 . . ?
C32A C34A H34F 109.5 . . ?
H34D C34A H34E 109.5 . . ?
H34D C34A H34F 109.5 . . ?
H34E C34A H34F 109.5 . . ?

loop_
_geom_bond_atom_site_label_1
_geom_bond_atom_site_label_2
_geom_bond_distance
_geom_bond_site_symmetry_2
_geom_bond_publ_flag
Ti1 O1 1.9051(14) . ?
Ti1 O3 1.8924(14) . ?
Ti1 O5 1.7992(15) . ?
Ti1 O6 1.8026(15) . ?
Ti1 N1 2.3864(16) . ?
Ti1 N2 2.4859(17) . ?
O1 C1 1.338(2) . ?
O2 C11 1.363(2) . ?
O2 C14 1.430(3) . ?
O3 C15 1.339(2) . ?
O4 C25 1.365(3) . ?
O4 C28 1.423(3) . ?
O5 C29 1.413(3) . ?
O5 C29A 1.507(10) . ?
O6 C32 1.427(4) . ?
O6 C32A 1.380(10) . ?
N1 C6 1.435(2) . ?
N1 C7 1.290(3) . ?
N2 C20 1.423(3) . ?
N2 C21 1.287(3) . ?
C1 C2 1.391(3) . ?
C1 C6 1.401(3) . ?
C2 H2 0.9500 . ?
C2 C3 1.379(3) . ?
C3 H3 0.9500 . ?
C3 C4 1.389(3) . ?
C4 H4 0.9500 . ?
C4 C5 1.380(3) . ?
C5 H5 0.9500 . ?
C5 C6 1.392(3) . ?
C7 H7 0.9500 . ?
C7 C8 1.450(3) . ?
C8 C9 1.396(3) . ?
C8 C13 1.407(3) . ?
C9 H9 0.9500 . ?
C9 C10 1.380(3) . ?
C10 H10 0.9500 . ?
C10 C11 1.386(3) . ?
C11 C12 1.395(3) . ?
C12 H12 0.9500 . ?
C12 C13 1.373(3) . ?
C13 H13 0.9500 . ?
C14 H14A 0.9800 . ?
C14 H14B 0.9800 . ?
C14 H14C 0.9800 . ?
C15 C16 1.399(3) . ?
C15 C20 1.402(3) . ?
C16 H16 0.9500 . ?
C16 C17 1.376(3) . ?
C17 H17 0.9500 . ?
C17 C18 1.377(3) . ?
C18 H18 0.9500 . ?
C18 C19 1.383(3) . ?
C19 H19 0.9500 . ?
C19 C20 1.401(3) . ?
C21 H21 0.9500 . ?
C21 C22 1.458(3) . ?
C22 C23 1.397(3) . ?
C22 C27 1.396(3) . ?
C23 H23 0.9500 . ?
C23 C24 1.364(3) . ?
C24 H24 0.9500 . ?
C24 C25 1.399(3) . ?
C25 C26 1.382(3) . ?
C26 H26 0.9500 . ?
C26 C27 1.392(3) . ?
C27 H27 0.9500 . ?
C28 H28A 0.9800 . ?
C28 H28B 0.9800 . ?
C28 H28C 0.9800 . ?
C29 H29 1.0000 . ?
C29 C30 1.548(6) . ?
C29 C31 1.501(5) . ?
C29A H29A 1.0000 . ?
C29A C30A 1.495(16) . ?
C29A C31A 1.569(17) . ?
C30 H30A 0.9800 . ?
C30 H30B 0.9800 . ?
C30 H30C 0.9800 . ?
C30A H30D 0.9800 . ?
C30A H30E 0.9800 . ?
C30A H30F 0.9800 . ?
C31 H31A 0.9800 . ?
C31 H31B 0.9800 . ?
C31 H31C 0.9800 . ?
C31A H31D 0.9800 . ?
C31A H31E 0.9800 . ?
C31A H31F 0.9800 . ?
C32 H32 1.0000 . ?
C32 C33 1.544(8) . ?
C32 C34 1.556(7) . ?
C32A H32A 1.0000 . ?
C32A C33A 1.496(17) . ?
C32A C34A 1.451(15) . ?
C33 H33A 0.9800 . ?
C33 H33B 0.9800 . ?
C33 H33C 0.9800 . ?
C33A H33D 0.9800 . ?
C33A H33E 0.9800 . ?
C33A H33F 0.9800 . ?
C34 H34A 0.9800 . ?
C34 H34B 0.9800 . ?
C34 H34C 0.9800 . ?
C34A H34D 0.9800 . ?
C34A H34E 0.9800 . ?
C34A H34F 0.9800 . ?

loop_
_geom_torsion_atom_site_label_1
_geom_torsion_atom_site_label_2
_geom_torsion_atom_site_label_3
_geom_torsion_atom_site_label_4
_geom_torsion
_geom_torsion_site_symmetry_1
_geom_torsion_site_symmetry_2
_geom_torsion_site_symmetry_3
_geom_torsion_site_symmetry_4
_geom_torsion_publ_flag
Ti1 O1 C1 C2 170.35(15) . . . . ?
Ti1 O1 C1 C6 -9.9(3) . . . . ?
Ti1 O3 C15 C16 172.78(14) . . . . ?
Ti1 O3 C15 C20 -7.5(2) . . . . ?
Ti1 O5 C29 C30 86.9(5) . . . . ?
Ti1 O5 C29 C31 -30.2(6) . . . . ?
Ti1 O5 C29A C30A -113.0(12) . . . . ?
Ti1 O5 C29A C31A 138.2(10) . . . . ?
Ti1 O6 C32 C33 80.8(6) . . . . ?
Ti1 O6 C32 C34 -167.8(3) . . . . ?
Ti1 O6 C32A C33A -142.6(10) . . . . ?
Ti1 O6 C32A C34A -25(3) . . . . ?
Ti1 N1 C6 C1 5.05(19) . . . . ?
Ti1 N1 C6 C5 -178.35(18) . . . . ?
Ti1 N1 C7 C8 -21.7(3) . . . . ?
Ti1 N2 C20 C15 10.57(18) . . . . ?
Ti1 N2 C20 C19 -173.85(17) . . . . ?
Ti1 N2 C21 C22 -20.5(3) . . . . ?
O1 Ti1 O3 C15 -22.9(2) . . . . ?
O1 Ti1 O5 C29 74.2(4) . . . . ?
O1 Ti1 O5 C29A 91.4(6) . . . . ?
O1 Ti1 O6 C32 135.7(3) . . . . ?
O1 Ti1 O6 C32A 173.4(15) . . . . ?
O1 C1 C2 C3 177.19(19) . . . . ?
O1 C1 C6 N1 1.4(3) . . . . ?
O1 C1 C6 C5 -175.50(18) . . . . ?
O2 C11 C12 C13 -176.4(2) . . . . ?
O3 Ti1 O5 C29 -124.4(4) . . . . ?
O3 Ti1 O5 C29A -107.1(6) . . . . ?
O3 Ti1 O6 C32 -21.8(4) . . . . ?
O3 Ti1 O6 C32A 15.9(15) . . . . ?
O3 C15 C16 C17 179.56(18) . . . . ?
O3 C15 C20 N2 -4.8(3) . . . . ?
O3 C15 C20 C19 179.19(17) . . . . ?
O4 C25 C26 C27 -177.9(2) . . . . ?
O5 Ti1 O3 C15 -158.19(15) . . . . ?
O5 Ti1 O6 C32 -120.9(3) . . . . ?
O5 Ti1 O6 C32A -83.2(15) . . . . ?
O6 Ti1 O3 C15 97.36(15) . . . . ?
O6 Ti1 O5 C29 -23.3(4) . . . . ?
O6 Ti1 O5 C29A -6.1(6) . . . . ?
N1 Ti1 O3 C15 -68.18(15) . . . . ?
N1 Ti1 O5 C29 148.6(4) . . . . ?
N1 Ti1 O5 C29A 165.9(6) . . . . ?
N1 Ti1 O6 C32 90.5(4) . . . . ?
N1 Ti1 O6 C32A 128.2(15) . . . . ?
N1 C7 C8 C9 157.7(2) . . . . ?
N1 C7 C8 C13 -24.5(3) . . . . ?
N2 Ti1 O3 C15 10.08(14) . . . . ?
N2 Ti1 O5 C29 -170.9(3) . . . . ?
N2 Ti1 O5 C29A -153.7(6) . . . . ?
N2 Ti1 O6 C32 50.8(3) . . . . ?
N2 Ti1 O6 C32A 88.5(15) . . . . ?
N2 C21 C22 C23 -16.0(3) . . . . ?
N2 C21 C22 C27 170.2(2) . . . . ?
C1 C2 C3 C4 -0.3(3) . . . . ?
C2 C1 C6 N1 -178.91(18) . . . . ?
C2 C1 C6 C5 4.2(3) . . . . ?
C2 C3 C4 C5 1.4(3) . . . . ?
C3 C4 C5 C6 0.4(3) . . . . ?
C4 C5 C6 N1 -179.60(19) . . . . ?
C4 C5 C6 C1 -3.1(3) . . . . ?
C6 N1 C7 C8 173.11(19) . . . . ?
C6 C1 C2 C3 -2.5(3) . . . . ?
C7 N1 C6 C1 173.92(18) . . . . ?
C7 N1 C6 C5 -9.5(3) . . . . ?
C7 C8 C9 C10 -177.7(2) . . . . ?
C7 C8 C13 C12 179.4(2) . . . . ?
C8 C9 C10 C11 -1.9(3) . . . . ?
C9 C8 C13 C12 -2.9(3) . . . . ?
C9 C10 C11 O2 177.9(2) . . . . ?
C9 C10 C11 C12 -2.3(3) . . . . ?
C10 C11 C12 C13 3.8(3) . . . . ?
C11 C12 C13 C8 -1.1(3) . . . . ?
C13 C8 C9 C10 4.4(3) . . . . ?
C14 O2 C11 C10 -1.3(3) . . . . ?
C14 O2 C11 C12 178.9(2) . . . . ?
C15 C16 C17 C18 1.2(3) . . . . ?
C16 C15 C20 N2 174.92(17) . . . . ?
C16 C15 C20 C19 -1.1(3) . . . . ?
C16 C17 C18 C19 -1.0(3) . . . . ?
C17 C18 C19 C20 -0.3(3) . . . . ?
C18 C19 C20 N2 -174.11(19) . . . . ?
C18 C19 C20 C15 1.3(3) . . . . ?
C20 N2 C21 C22 168.63(19) . . . . ?
C20 C15 C16 C17 -0.2(3) . . . . ?
C21 N2 C20 C15 -175.96(18) . . . . ?
C21 N2 C20 C19 -0.4(3) . . . . ?
C21 C22 C23 C24 -176.1(2) . . . . ?
C21 C22 C27 C26 176.4(2) . . . . ?
C22 C23 C24 C25 1.0(3) . . . . ?
C23 C22 C27 C26 2.3(3) . . . . ?
C23 C24 C25 O4 178.15(19) . . . . ?
C23 C24 C25 C26 0.5(3) . . . . ?
C24 C25 C26 C27 -0.5(3) . . . . ?
C25 C26 C27 C22 -0.9(3) . . . . ?
C27 C22 C23 C24 -2.3(3) . . . . ?
C28 O4 C25 C24 177.0(2) . . . . ?
C28 O4 C25 C26 -5.5(3) . . . . ?
